data_7219175
loop_
_publ_author_name
'Virovets, Alexander V.'
'Gayfulin, Yakov M.'
'Peresypkina, Eugenia V.'
'Mironov, Yuri V.'
'Naumov, Nikolay G.'

_publ_section_title
;
 Novel &#x2018;anti-Prussian blue&#x2019; structure based on Zn2+nodes and
 [Re3Mo3S8(CN)6]6&#x2212;heterometallic cluster spacers and its
 rearrangement to Prussian blue
;
_journal_issue 6
_journal_name_full CrystEngComm
_journal_page_first 1477
_journal_paper_doi 10.1039/C4CE02240H
_journal_volume 17
_journal_year 2015
_chemical_formula_structural '[Zn(NH3)4]8Zn[Re3Mo3S8(CN)6]3*9H2O'
_chemical_formula_sum 'C18 H114 Mo9 N50 O9 Re9 S24 Zn9'
_chemical_formula_weight 5072.62
_chemical_name_systematic
;
 ?
;
_space_group_IT_number 221
_symmetry_cell_setting cubic
_symmetry_space_group_name_Hall '-P 4 2 3'
_symmetry_space_group_name_H-M 'P m -3 m'
_atom_sites_solution_hydrogens geom
_atom_sites_solution_primary direct
_atom_sites_solution_secondary difmap
_audit_creation_method SHELXL-97
_cell_angle_alpha 90.00
_cell_angle_beta 90.00
_cell_angle_gamma 90.00
_cell_formula_units_Z 1
_cell_length_a 14.9831(3)
_cell_length_b 14.9831(3)
_cell_length_c 14.9831(3)
_cell_measurement_reflns_used 1341
_cell_measurement_temperature 150.0(2)
_cell_measurement_theta_max 29.5731
_cell_measurement_theta_min 2.3544
_cell_volume 3363.61(12)
_computing_cell_refinement 'Apex2 V.1.27 (Bruker, 2005)'
_computing_data_collection 'Apex2 V.1.27 (Bruker, 2005)'
_computing_data_reduction 'Apex2 V.1.27 (Bruker, 2005)'
_computing_molecular_graphics 'SHELXTL V6.22 (Bruker, 2000-2005)'
_computing_publication_material 'local programs'
_computing_structure_refinement 'SHELXL-97 (Sheldrick, 1997)'
_computing_structure_solution 'SHELXS-97 (Sheldrick, 1990)'
_diffrn_ambient_temperature 150.0(2)
_diffrn_detector_area_resol_mean 25
_diffrn_measured_fraction_theta_full 0.998
_diffrn_measured_fraction_theta_max 0.999
_diffrn_measurement_device_type 'Bruker Apex2 Duo CCD detector'
_diffrn_measurement_method 'combined omega- and phi-scans'
_diffrn_radiation_monochromator graphite
_diffrn_radiation_source 'fine-focus sealed tube'
_diffrn_radiation_type MoK\a
_diffrn_radiation_wavelength 0.71073
_diffrn_reflns_av_R_equivalents 0.0483
_diffrn_reflns_av_sigmaI/netI 0.0302
_diffrn_reflns_limit_h_max 21
_diffrn_reflns_limit_h_min -3
_diffrn_reflns_limit_k_max 12
_diffrn_reflns_limit_k_min -17
_diffrn_reflns_limit_l_max 19
_diffrn_reflns_limit_l_min -10
_diffrn_reflns_number 6480
_diffrn_reflns_theta_full 25.00
_diffrn_reflns_theta_max 30.50
_diffrn_reflns_theta_min 1.92
_diffrn_standards_decay_% 0
_diffrn_standards_interval_count 0
_diffrn_standards_interval_time 0
_diffrn_standards_number 0
_exptl_absorpt_coefficient_mu 10.850
_exptl_absorpt_correction_T_max 0.2657
_exptl_absorpt_correction_T_min 0.2277
_exptl_absorpt_correction_type empirical
_exptl_absorpt_process_details 'based on intensities (SADABS, Bruker, 2005)'
_exptl_crystal_colour brown
_exptl_crystal_density_diffrn 2.504
_exptl_crystal_density_meas ?
_exptl_crystal_density_method 'not measured'
_exptl_crystal_description 'truncated cube'
_exptl_crystal_F_000 2351
_exptl_crystal_size_max 0.12
_exptl_crystal_size_mid 0.11
_exptl_crystal_size_min 0.07
_refine_diff_density_max 2.629
_refine_diff_density_min -7.980
_refine_diff_density_rms 0.273
_refine_ls_extinction_method none
_refine_ls_goodness_of_fit_ref 1.123
_refine_ls_hydrogen_treatment mixed
_refine_ls_matrix_type full
_refine_ls_number_parameters 47
_refine_ls_number_reflns 1090
_refine_ls_number_restraints 0
_refine_ls_restrained_S_all 1.123
_refine_ls_R_factor_all 0.0534
_refine_ls_R_factor_gt 0.0380
_refine_ls_shift/su_max 0.000
_refine_ls_shift/su_mean 0.000
_refine_ls_structure_factor_coef Fsqd
_refine_ls_weighting_details 'calc w=1/[\s^2^(Fo^2^)+(0.0635P)^2^+36.1307P] where P=(Fo^2^+2Fc^2^)/3'
_refine_ls_weighting_scheme calc
_refine_ls_wR_factor_gt 0.1217
_refine_ls_wR_factor_ref 0.1327
_reflns_number_gt 855
_reflns_number_total 1090
_reflns_threshold_expression >2sigma(I)
_cod_data_source_file c4ce02240h1.cif
_cod_data_source_block 1
_cod_depositor_comments
;
The following automatic conversions were performed:

'_exptl_crystal_density_meas' value 'none' was changed to '?' - the
value is perceived as not measured.

Automatic conversion script
Id: cif_fix_values 3008 2015-01-20 13:52:24Z robertas 

 Adding full bibliography for 7219174--7219175.cif.
;
_cod_original_sg_symbol_H-M Pm-3m
_cod_database_code 7219175

loop_
_symmetry_equiv_pos_as_xyz
'x, y, z'
'-x, -y, z'
'-x, y, -z'
'x, -y, -z'
'z, x, y'
'z, -x, -y'
'-z, -x, y'
'-z, x, -y'
'y, z, x'
'-y, z, -x'
'y, -z, -x'
'-y, -z, x'
'y, x, -z'
'-y, -x, -z'
'y, -x, z'
'-y, x, z'
'x, z, -y'
'-x, z, y'
'-x, -z, -y'
'x, -z, y'
'z, y, -x'
'z, -y, x'
'-z, y, x'
'-z, -y, -x'
'-x, -y, -z'
'x, y, -z'
'x, -y, z'
'-x, y, z'
'-z, -x, -y'
'-z, x, y'
'z, x, -y'
'z, -x, y'
'-y, -z, -x'
'y, -z, x'
'-y, z, x'
'y, z, -x'
'-y, -x, z'
'y, x, z'
'-y, x, -z'
'y, -x, -z'
'-x, -z, y'
'x, -z, -y'
'x, z, y'
'-x, z, -y'
'-z, -y, x'
'-z, y, -x'
'z, -y, -x'
'z, y, x'

loop_
_atom_site_label
_atom_site_type_symbol
_atom_site_fract_x
_atom_site_fract_y
_atom_site_fract_z
_atom_site_U_iso_or_equiv
_atom_site_adp_type
_atom_site_occupancy
_atom_site_symmetry_multiplicity
_atom_site_calc_flag
_atom_site_refinement_flags
Mo1 Mo 0.41241(3) 0.41241(3) 0.0000 0.0215(2) Uani 0.50 4 d SP
Re1 Re 0.41241(3) 0.41241(3) 0.0000 0.0215(2) Uani 0.50 4 d SP
Mo2 Mo 0.5000 0.5000 0.12370(6) 0.0179(2) Uani 0.50 8 d SP
Re2 Re 0.5000 0.5000 0.12370(6) 0.0179(2) Uani 0.50 8 d SP
S1 S 0.5000 0.33825(17) 0.11540(17) 0.0275(5) Uani 1 2 d S
C1 C 0.3112(6) 0.3112(6) 0.0000 0.029(3) Uani 1 4 d S
N1 N 0.2566(7) 0.2566(7) 0.0000 0.048(4) Uani 1 4 d S
C2 C 0.5000 0.5000 0.2684(17) 0.041(5) Uani 1 8 d S
N2 N 0.5000 0.5000 0.3434(18) 0.071(8) Uani 1 8 d S
Zn1 Zn 0.5000 0.5000 0.5000 0.066(3) Uani 1 48 d S
Zn2 Zn 0.26125(10) 0.26125(10) 0.26125(10) 0.0405(6) Uani 1 6 d S
N3 N 0.1850(5) 0.1850(5) 0.3392(6) 0.040(2) Uani 1 2 d S
H3A H 0.1499 0.1495 0.3047 0.060 Uiso 1 2 calc SR
H3B H 0.1500 0.2203 0.3741 0.060 Uiso 0.50 1 calc PR
H3C H 0.2203 0.1504 0.3745 0.060 Uiso 0.50 1 calc PR
N4 N 0.3399(9) 0.3399(9) 0.3399(9) 0.093(9) Uani 1 6 d S
H4A H 0.3740 0.3759 0.3048 0.140 Uiso 0.33 2 calc SPR
H4B H 0.3759 0.3048 0.3740 0.140 Uiso 0.33 2 calc SPR
H4C H 0.3048 0.3740 0.3759 0.140 Uiso 0.33 2 calc SPR
O1W O 0.5000 0.131(2) 0.0000 0.087(12) Uani 0.50 4 d SP
O2W O 0.128(3) 0.128(3) 0.0000 0.08(2) Uiso 0.25 4 d SP

loop_
_atom_site_aniso_label
_atom_site_aniso_U_11
_atom_site_aniso_U_22
_atom_site_aniso_U_33
_atom_site_aniso_U_23
_atom_site_aniso_U_13
_atom_site_aniso_U_12
Mo1 0.0215(3) 0.0215(3) 0.0216(4) 0.000 0.000 -0.0014(2)
Re1 0.0215(3) 0.0215(3) 0.0216(4) 0.000 0.000 -0.0014(2)
Mo2 0.0189(3) 0.0189(3) 0.0160(4) 0.000 0.000 0.000
Re2 0.0189(3) 0.0189(3) 0.0160(4) 0.000 0.000 0.000
S1 0.0308(12) 0.0234(11) 0.0283(12) 0.0060(9) 0.000 0.000
C1 0.035(5) 0.035(5) 0.017(6) 0.000 0.000 -0.013(6)
N1 0.054(6) 0.054(6) 0.036(8) 0.000 0.000 -0.013(8)
C2 0.040(8) 0.040(8) 0.043(13) 0.000 0.000 0.000
N2 0.086(13) 0.086(13) 0.041(14) 0.000 0.000 0.000
Zn1 0.066(3) 0.066(3) 0.066(3) 0.000 0.000 0.000
Zn2 0.0405(6) 0.0405(6) 0.0405(6) -0.0010(6) -0.0010(6) -0.0010(6)
N3 0.043(3) 0.043(3) 0.035(5) 0.007(3) 0.007(3) 0.019(4)
N4 0.093(9) 0.093(9) 0.093(9) -0.024(8) -0.024(8) -0.024(8)
O1W 0.14(3) 0.043(18) 0.08(3) 0.000 0.000 0.000

loop_
_atom_type_symbol
_atom_type_description
_atom_type_scat_dispersion_real
_atom_type_scat_dispersion_imag
_atom_type_scat_source
C C 0.0033 0.0016 'International Tables Vol C Tables 4.2.6.8 and 6.1.1.4'
H H 0.0000 0.0000 'International Tables Vol C Tables 4.2.6.8 and 6.1.1.4'
N N 0.0061 0.0033 'International Tables Vol C Tables 4.2.6.8 and 6.1.1.4'
O O 0.0106 0.0060 'International Tables Vol C Tables 4.2.6.8 and 6.1.1.4'
S S 0.1246 0.1234 'International Tables Vol C Tables 4.2.6.8 and 6.1.1.4'
Zn Zn 0.2839 1.4301 'International Tables Vol C Tables 4.2.6.8 and 6.1.1.4'
Mo Mo -1.6832 0.6857 'International Tables Vol C Tables 4.2.6.8 and 6.1.1.4'
Re Re -1.0185 7.2310 'International Tables Vol C Tables 4.2.6.8 and 6.1.1.4'

loop_
_geom_angle_atom_site_label_1
_geom_angle_atom_site_label_2
_geom_angle_atom_site_label_3
_geom_angle
_geom_angle_site_symmetry_1
_geom_angle_site_symmetry_3
Mo1 Mo1 Mo1 90.0 27_565 3_655
Mo2 Mo1 Mo1 59.977(11) . 27_565
Mo2 Mo1 Mo1 59.977(11) 25_665 27_565
Mo2 Mo1 Mo1 59.978(11) . 3_655
Mo2 Mo1 Mo1 59.979(11) 25_665 3_655
Mo2 Mo1 Mo2 89.92(4) . 25_665
S1 Mo1 Mo1 57.44(3) 38 27_565
S1 Mo1 Mo1 57.44(3) 13 27_565
S1 Mo1 Mo1 117.11(6) 26 27_565
S1 Mo1 Mo1 117.11(6) . 27_565
S1 Mo1 Mo1 117.11(6) 38 3_655
S1 Mo1 Mo1 117.11(6) 13 3_655
S1 Mo1 Mo1 57.44(3) 26 3_655
S1 Mo1 Mo1 57.44(3) . 3_655
S1 Mo1 Mo2 57.16(6) 38 .
S1 Mo1 Mo2 117.37(4) 13 .
S1 Mo1 Mo2 117.37(4) 26 .
S1 Mo1 Mo2 57.16(6) . .
S1 Mo1 Mo2 117.37(4) 38 25_665
S1 Mo1 Mo2 57.16(6) 13 25_665
S1 Mo1 Mo2 57.16(6) 26 25_665
S1 Mo1 Mo2 117.37(4) . 25_665
S1 Mo1 S1 90.31(11) 38 13
S1 Mo1 S1 173.31(9) 38 26
S1 Mo1 S1 89.30(11) 13 26
S1 Mo1 S1 89.30(11) 38 .
S1 Mo1 S1 173.31(9) 13 .
S1 Mo1 S1 90.31(11) 26 .
C1 Mo1 Mo1 135.0 . 27_565
C1 Mo1 Mo1 135.0 . 3_655
C1 Mo1 Mo2 135.039(19) . .
C1 Mo1 Mo2 135.039(19) . 25_665
C1 Mo1 S1 93.35(4) . 38
C1 Mo1 S1 93.35(4) . 13
C1 Mo1 S1 93.34(4) . 26
C1 Mo1 S1 93.35(4) . .
Mo1 Mo2 Mo1 60.04(2) 27_565 .
Mo1 Mo2 Mo1 60.05(2) 27_565 25_665
Mo1 Mo2 Mo1 90.08(4) . 25_665
Mo1 Mo2 Mo1 90.08(4) 27_565 3_655
Mo1 Mo2 Mo1 60.05(2) . 3_655
Mo1 Mo2 Mo1 60.04(2) 25_665 3_655
S1 Mo2 Mo1 57.59(5) 38 27_565
S1 Mo2 Mo1 57.59(5) 2_665 27_565
S1 Mo2 Mo1 117.61(6) . 27_565
S1 Mo2 Mo1 117.61(6) 37_665 27_565
S1 Mo2 Mo1 57.59(5) 38 .
S1 Mo2 Mo1 117.61(6) 2_665 .
S1 Mo2 Mo1 57.59(5) . .
S1 Mo2 Mo1 117.61(6) 37_665 .
S1 Mo2 Mo1 117.61(6) 38 25_665
S1 Mo2 Mo1 57.59(5) 2_665 25_665
S1 Mo2 Mo1 117.61(6) . 25_665
S1 Mo2 Mo1 57.59(5) 37_665 25_665
S1 Mo2 Mo1 117.61(6) 38 3_655
S1 Mo2 Mo1 117.61(6) 2_665 3_655
S1 Mo2 Mo1 57.59(5) . 3_655
S1 Mo2 Mo1 57.59(5) 37_665 3_655
S1 Mo2 S1 89.848(7) 38 2_665
S1 Mo2 S1 89.850(7) 38 .
S1 Mo2 S1 174.12(13) 2_665 .
S1 Mo2 S1 174.12(13) 38 37_665
S1 Mo2 S1 89.849(7) 2_665 37_665
S1 Mo2 S1 89.850(7) . 37_665
C2 Mo2 Mo1 134.962(19) . 27_565
C2 Mo2 Mo1 134.961(19) . .
C2 Mo2 Mo1 134.961(19) . 25_665
C2 Mo2 Mo1 134.960(19) . 3_655
C2 Mo2 S1 92.94(6) . 38
C2 Mo2 S1 92.94(6) . 2_665
C2 Mo2 S1 92.94(6) . .
C2 Mo2 S1 92.94(6) . 37_665
Mo1 S1 Mo1 65.12(7) . 3_655
Mo2 S1 Mo1 65.25(6) . .
Mo2 S1 Mo1 65.25(6) . 3_655
N1 C1 Mo1 180.0(12) . .
N2 C2 Mo2 180.000(4) . .
C2 N2 Zn1 180.000(3) . .
N2 Zn1 N2 90.000(2) . 9
N2 Zn1 N2 90.0 . 29_666
N2 Zn1 N2 90.001(1) 9 29_666
N2 Zn1 N2 179.999(1) . 25_666
N2 Zn1 N2 90.001(1) 9 25_666
N2 Zn1 N2 90.000(2) 29_666 25_666
N2 Zn1 N2 90.0 . 33_666
N2 Zn1 N2 179.999(3) 9 33_666
N2 Zn1 N2 90.000(4) 29_666 33_666
N2 Zn1 N2 89.999(2) 25_666 33_666
N2 Zn1 N2 90.000(4) . 5
N2 Zn1 N2 90.000(5) 9 5
N2 Zn1 N2 179.999(1) 29_666 5
N2 Zn1 N2 90.0 25_666 5
N2 Zn1 N2 89.999(1) 33_666 5
N3 Zn2 N3 110.1(3) . 9
N3 Zn2 N3 110.1(3) . 5
N3 Zn2 N3 110.1(3) 9 5
N3 Zn2 N4 108.9(3) . .
N3 Zn2 N4 108.9(3) 9 .
N3 Zn2 N4 108.9(3) 5 .

loop_
_geom_bond_atom_site_label_1
_geom_bond_atom_site_label_2
_geom_bond_distance
_geom_bond_site_symmetry_2
Mo1 Mo1 2.6248(10) 27_565
Mo1 Mo1 2.6248(10) 3_655
Mo1 Mo2 2.6230(8) .
Mo1 Mo2 2.6230(8) 25_665
Mo1 S1 2.439(2) 38
Mo1 S1 2.439(2) 13
Mo1 S1 2.439(2) 26
Mo1 S1 2.439(2) .
Mo1 C1 2.145(14) .
Mo2 Mo1 2.6230(8) 27_565
Mo2 Mo1 2.6230(8) 25_665
Mo2 Mo1 2.6230(8) 3_655
Mo2 S1 2.427(3) 38
Mo2 S1 2.427(2) 2_665
Mo2 S1 2.427(2) .
Mo2 S1 2.427(3) 37_665
Mo2 C2 2.17(3) .
S1 Mo1 2.439(2) 3_655
C1 N1 1.16(2) .
C2 N2 1.12(3) .
N2 Zn1 2.35(3) .
Zn1 N2 2.35(3) 9
Zn1 N2 2.35(3) 29_666
Zn1 N2 2.35(3) 25_666
Zn1 N2 2.35(3) 33_666
Zn1 N2 2.35(3) 5
Zn2 N3 1.994(10) .
Zn2 N3 1.994(10) 9
Zn2 N3 1.994(10) 5
Zn2 N4 2.04(2) .
